data_2106980
loop_
_publ_author_name
'Henke, H.'

_publ_section_title
;
 Hexachlorozinn(IV)saeure-Decahydrat
;
_journal_name_full 'Acta Crystallographica B (24,1968-38,1982)'
_journal_page_first 920
_journal_page_last 923
_journal_volume 38
_journal_year 1982
_chemical_formula_sum 'Cl6 H22 O10 Sn'
_chemical_name_systematic 'H2 Sn Cl6 (H2 O)10'
_space_group_IT_number 14
_symmetry_space_group_name_Hall '-P 2yn'
_symmetry_space_group_name_H-M 'P 1 21/n 1'
_cell_angle_alpha 90
_cell_angle_beta 92.43
_cell_angle_gamma 90
_cell_formula_units_Z 2
_cell_length_a 8.973
_cell_length_b 7.248
_cell_length_c 13.942
_cell_volume 905.921
_citation_journal_id_ASTM ACBCAR
_cod_data_source_file Henke_ACBCAR_1982_1697.cif
_cod_data_source_block H22Cl6O10Sn1
_cod_original_cell_volume 905.9208
_cod_original_sg_symbol_Hall '-P 2ybc (x-z,y,z)'
_cod_original_formula_sum 'H22 Cl6 O10 Sn1'
_cod_database_code 2106980

loop_
_symmetry_equiv_pos_as_xyz
x,y,z
-x+1/2,y+1/2,-z+1/2
-x,-y,-z
x-1/2,-y-1/2,z-1/2

loop_
_atom_site_label
_atom_site_type_symbol
_atom_site_fract_x
_atom_site_fract_y
_atom_site_fract_z
_atom_site_occupancy
_atom_site_U_iso_or_equiv
O1 O-2 0.5356 0.5898 0.1003 1 0.0
O2 O-2 0.5952 0.9197 0.1574 1 0.0
Cl3 Cl-1 0.09969 0.291 -0.05583 1 0.0
H4 H+1 0.53 0.986 0.179 1 0.0
H8 H+1 0.762 0.312 0.143 1 0.0
H3 H+1 0.6 0.513 0.127 1 0.0
H1 H+1 0.549 0.696 0.122 1 0.0
H11 H+1 0.054 0.701 0.221 1 0.0
H2 H+1 0.443 0.546 0.108 1 0.0
H6 H+1 0.221 0.506 0.173 1 0.0
O4 O-2 0.7078 0.3615 0.1824 1 0.0
O5 O-2 0.1037 0.6406 0.2531 1 0.0
O3 O-2 0.2846 0.4434 0.1357 1 0.0
H9 H+1 0.755 0.375 0.226 1 0.0
H5 H+1 0.633 0.975 0.11 1 0.0
H7 H+1 0.234 0.413 0.095 1 0.0
Cl1 Cl-1 0.25243 -0.12136 0.02124 1 0.0
Sn1 Sn+4 0 0 0 1 0.0
Cl2 Cl-1 0.01309 0.11125 0.16331 1 0.0
H10 H+1 0.149 0.715 0.284 1 0.0
